data_4123552
loop_
_publ_author_name
'Liu, Yuzhou'
'Xiao, Wenchang'
'Yi, Jin Ju'
'Hu, Chunhua'
'Park, Sang-Jae'
'Ward, Michael D.'

_publ_section_title
;
 Regulating the Architectures of Hydrogen-Bonded Frameworks through
 Topological Enforcement.
;
_journal_issue 9
_journal_name_full 'Journal of the American Chemical Society'
_journal_page_first 3386
_journal_page_last 3392
_journal_paper_doi 10.1021/jacs.5b00534
_journal_volume 137
_journal_year 2015
_chemical_formula_sum 'C14 H34 N12 O12 S4'
_chemical_formula_weight 690.77
_chemical_name_systematic
; 
 ? 
;
_space_group_IT_number 2
_symmetry_cell_setting triclinic
_symmetry_space_group_name_Hall '-P 1'
_symmetry_space_group_name_H-M 'P -1'
_atom_sites_solution_hydrogens geom
_atom_sites_solution_primary direct
_atom_sites_solution_secondary difmap
_audit_creation_method SHELXL-97
_cell_angle_alpha 74.4080(10)
_cell_angle_beta 82.6280(10)
_cell_angle_gamma 87.0200(10)
_cell_formula_units_Z 1
_cell_length_a 7.4352(2)
_cell_length_b 9.8700(3)
_cell_length_c 10.2119(3)
_cell_measurement_reflns_used 9166
_cell_measurement_temperature 100(2)
_cell_measurement_theta_max 28.29
_cell_measurement_theta_min 2.56
_cell_volume 715.74(4)
_computing_cell_refinement 'Bruker SAINT'
_computing_data_collection 'Bruker APEX2'
_computing_data_reduction 'Bruker SAINT'
_computing_molecular_graphics 'Bruker SHELXTL'
_computing_publication_material 'Bruker SHELXTL'
_computing_structure_refinement 'SHELXL-97 (Sheldrick, 2008)'
_computing_structure_solution 'SHELXS-97 (Sheldrick, 2008)'
_diffrn_ambient_temperature 100(2)
_diffrn_measured_fraction_theta_full 0.999
_diffrn_measured_fraction_theta_max 0.999
_diffrn_measurement_device_type 'Bruker APEX-II CCD'
_diffrn_measurement_method '\w scans'
_diffrn_radiation_monochromator graphite
_diffrn_radiation_source 'fine-focus sealed tube'
_diffrn_radiation_type MoK\a
_diffrn_radiation_wavelength 0.71073
_diffrn_reflns_av_R_equivalents 0.0182
_diffrn_reflns_av_sigmaI/netI 0.0154
_diffrn_reflns_limit_h_max 9
_diffrn_reflns_limit_h_min -9
_diffrn_reflns_limit_k_max 13
_diffrn_reflns_limit_k_min -13
_diffrn_reflns_limit_l_max 13
_diffrn_reflns_limit_l_min -13
_diffrn_reflns_number 15041
_diffrn_reflns_theta_full 28.29
_diffrn_reflns_theta_max 28.29
_diffrn_reflns_theta_min 2.09
_exptl_absorpt_coefficient_mu 0.410
_exptl_absorpt_correction_T_max 0.9758
_exptl_absorpt_correction_T_min 0.8664
_exptl_absorpt_correction_type multi-scan
_exptl_absorpt_process_details SADABS
_exptl_crystal_colour colorless
_exptl_crystal_density_diffrn 1.603
_exptl_crystal_density_method 'not measured'
_exptl_crystal_description block
_exptl_crystal_F_000 362
_exptl_crystal_size_max 0.36
_exptl_crystal_size_mid 0.08
_exptl_crystal_size_min 0.06
_refine_diff_density_max 0.531
_refine_diff_density_min -0.398
_refine_diff_density_rms 0.062
_refine_ls_extinction_method none
_refine_ls_goodness_of_fit_ref 1.057
_refine_ls_hydrogen_treatment constr
_refine_ls_matrix_type full
_refine_ls_number_parameters 190
_refine_ls_number_reflns 3556
_refine_ls_number_restraints 0
_refine_ls_restrained_S_all 1.057
_refine_ls_R_factor_all 0.0320
_refine_ls_R_factor_gt 0.0290
_refine_ls_shift/su_max 0.001
_refine_ls_shift/su_mean 0.000
_refine_ls_structure_factor_coef Fsqd
_refine_ls_weighting_details 'calc w=1/[\s^2^(Fo^2^)+(0.0445P)^2^+0.4689P] where P=(Fo^2^+2Fc^2^)/3'
_refine_ls_weighting_scheme calc
_refine_ls_wR_factor_gt 0.0812
_refine_ls_wR_factor_ref 0.0834
_reflns_number_gt 3254
_reflns_number_total 3556
_reflns_threshold_expression >2sigma(I)
_cod_data_source_file ja5b00534_si_006.cif
_cod_data_source_block 12mdw19x
_cod_depositor_comments
;
The following automatic conversions were performed:

'_symmetry_cell_setting' value 'Triclinic' changed to 'triclinic'
according to
/usr/data/users/saulius/crontab/automatic-downloads/current/ACS/lib/dictionaries/cif_core.dic
dictionary named 'cif_core.dic' version 2.4.2 from 2011-04-26.

Automatic conversion script
Id: cif_fix_values 3143 2015-03-26 13:38:13Z robertas 
;
_cod_database_code 4123552

loop_
_symmetry_equiv_pos_as_xyz
'x, y, z'
'-x, -y, -z'

loop_
_atom_site_label
_atom_site_type_symbol
_atom_site_fract_x
_atom_site_fract_y
_atom_site_fract_z
_atom_site_U_iso_or_equiv
_atom_site_adp_type
_atom_site_occupancy
_atom_site_symmetry_multiplicity
_atom_site_calc_flag
_atom_site_refinement_flags
S1 S 0.47394(4) 0.40440(3) 0.30167(3) 0.01241(9) Uani 1 1 d .
S2 S 0.06509(4) -0.03200(3) 0.77809(3) 0.01318(9) Uani 1 1 d .
O1 O 0.30179(13) 0.40782(11) 0.38752(10) 0.0168(2) Uani 1 1 d .
O2 O 0.62972(14) 0.40544(10) 0.37627(10) 0.0164(2) Uani 1 1 d .
O3 O 0.48551(14) 0.51215(10) 0.17112(10) 0.0164(2) Uani 1 1 d .
O4 O -0.11117(13) -0.09666(11) 0.83285(10) 0.0169(2) Uani 1 1 d .
O5 O 0.19524(13) -0.06169(11) 0.87865(10) 0.0164(2) Uani 1 1 d .
O6 O 0.04911(14) 0.11822(11) 0.71168(11) 0.0178(2) Uani 1 1 d .
C1 C 0.15629(18) -0.11561(14) 0.64794(14) 0.0134(2) Uani 1 1 d .
H1A H 0.1711 -0.2177 0.6903 0.016 Uiso 1 1 calc R
H1B H 0.0685 -0.1038 0.5804 0.016 Uiso 1 1 calc R
C2 C 0.33655(17) -0.05806(14) 0.57408(13) 0.0117(2) Uani 1 1 d .
C3 C 0.33795(17) 0.05620(14) 0.45848(13) 0.0121(2) Uani 1 1 d .
H3 H 0.2253 0.0952 0.4301 0.015 Uiso 1 1 calc R
C4 C 0.49782(18) 0.11549(13) 0.38297(13) 0.0116(2) Uani 1 1 d .
C5 C 0.48521(18) 0.23917(14) 0.25950(13) 0.0127(2) Uani 1 1 d .
H5A H 0.3758 0.2299 0.2168 0.015 Uiso 1 1 calc R
H5B H 0.5924 0.2375 0.1915 0.015 Uiso 1 1 calc R
N1 N 0.54762(17) 0.09117(13) 0.82968(12) 0.0169(2) Uani 1 1 d .
H1C H 0.4432 0.0567 0.8734 0.020 Uiso 1 1 calc R
H1D H 0.6498 0.0550 0.8602 0.020 Uiso 1 1 calc R
N2 N 0.70785(16) 0.25445(13) 0.65370(13) 0.0161(2) Uani 1 1 d .
H2A H 0.7100 0.3275 0.5816 0.019 Uiso 1 1 calc R
H2B H 0.8100 0.2182 0.6843 0.019 Uiso 1 1 calc R
N3 N 0.39689(16) 0.25318(12) 0.67075(12) 0.0157(2) Uani 1 1 d .
H3A H 0.3984 0.3262 0.5987 0.019 Uiso 1 1 calc R
H3B H 0.2930 0.2161 0.7126 0.019 Uiso 1 1 calc R
C6 C 0.55100(19) 0.19917(14) 0.71617(14) 0.0137(3) Uani 1 1 d .
N4 N -0.01704(18) 0.49902(14) 0.24078(13) 0.0217(3) Uani 1 1 d .
H4A H -0.1232 0.4616 0.2759 0.026 Uiso 1 1 calc R
H4B H 0.0811 0.4640 0.2785 0.026 Uiso 1 1 calc R
N5 N 0.15618(17) 0.66377(13) 0.07641(13) 0.0185(3) Uani 1 1 d .
H5C H 0.1647 0.7353 0.0028 0.022 Uiso 1 1 calc R
H5D H 0.2542 0.6286 0.1142 0.022 Uiso 1 1 calc R
N6 N -0.15309(17) 0.66132(13) 0.07380(13) 0.0187(3) Uani 1 1 d .
H6A H -0.1451 0.7329 0.0002 0.022 Uiso 1 1 calc R
H6B H -0.2594 0.6247 0.1098 0.022 Uiso 1 1 calc R
C7 C -0.0049(2) 0.60872(15) 0.13047(15) 0.0166(3) Uani 1 1 d .

loop_
_atom_site_aniso_label
_atom_site_aniso_U_11
_atom_site_aniso_U_22
_atom_site_aniso_U_33
_atom_site_aniso_U_23
_atom_site_aniso_U_13
_atom_site_aniso_U_12
S1 0.01387(16) 0.00958(15) 0.01236(16) -0.00048(11) -0.00162(12) -0.00008(11)
S2 0.01083(16) 0.01228(16) 0.01457(16) -0.00112(12) 0.00022(11) -0.00041(11)
O1 0.0168(5) 0.0152(5) 0.0161(5) -0.0020(4) 0.0011(4) 0.0023(4)
O2 0.0182(5) 0.0137(5) 0.0167(5) -0.0014(4) -0.0049(4) -0.0025(4)
O3 0.0189(5) 0.0125(5) 0.0145(5) 0.0019(4) -0.0021(4) -0.0003(4)
O4 0.0116(5) 0.0184(5) 0.0181(5) -0.0019(4) 0.0017(4) -0.0022(4)
O5 0.0142(5) 0.0177(5) 0.0164(5) -0.0028(4) -0.0024(4) -0.0005(4)
O6 0.0148(5) 0.0125(5) 0.0233(5) -0.0010(4) 0.0003(4) 0.0011(4)
C1 0.0112(6) 0.0128(6) 0.0153(6) -0.0024(5) -0.0006(5) -0.0011(5)
C2 0.0119(6) 0.0105(6) 0.0131(6) -0.0037(5) -0.0003(5) -0.0021(4)
C3 0.0114(6) 0.0113(6) 0.0142(6) -0.0037(5) -0.0029(5) 0.0007(4)
C4 0.0143(6) 0.0095(6) 0.0112(6) -0.0033(5) -0.0015(5) -0.0006(4)
C5 0.0140(6) 0.0110(6) 0.0126(6) -0.0020(5) -0.0021(5) 0.0000(5)
N1 0.0157(5) 0.0164(6) 0.0161(6) 0.0004(5) -0.0022(4) -0.0005(4)
N2 0.0145(5) 0.0146(6) 0.0174(6) -0.0009(4) -0.0025(4) 0.0000(4)
N3 0.0149(5) 0.0145(5) 0.0167(6) -0.0023(4) -0.0022(4) -0.0004(4)
C6 0.0173(6) 0.0118(6) 0.0137(6) -0.0059(5) -0.0019(5) -0.0006(5)
N4 0.0176(6) 0.0208(6) 0.0211(6) 0.0047(5) -0.0026(5) -0.0020(5)
N5 0.0150(6) 0.0189(6) 0.0176(6) 0.0019(5) -0.0019(4) -0.0005(4)
N6 0.0155(6) 0.0201(6) 0.0167(6) 0.0015(5) -0.0007(4) -0.0020(5)
C7 0.0179(6) 0.0154(6) 0.0160(6) -0.0036(5) -0.0009(5) -0.0005(5)

loop_
_atom_type_symbol
_atom_type_description
_atom_type_scat_dispersion_real
_atom_type_scat_dispersion_imag
_atom_type_scat_source
C C 0.0033 0.0016 'International Tables Vol C Tables 4.2.6.8 and 6.1.1.4'
H H 0.0000 0.0000 'International Tables Vol C Tables 4.2.6.8 and 6.1.1.4'
N N 0.0061 0.0033 'International Tables Vol C Tables 4.2.6.8 and 6.1.1.4'
O O 0.0106 0.0060 'International Tables Vol C Tables 4.2.6.8 and 6.1.1.4'
S S 0.1246 0.1234 'International Tables Vol C Tables 4.2.6.8 and 6.1.1.4'

loop_
_geom_angle_atom_site_label_1
_geom_angle_atom_site_label_2
_geom_angle_atom_site_label_3
_geom_angle
_geom_angle_site_symmetry_1
_geom_angle_site_symmetry_3
O1 S1 O3 113.39(6) . .
O1 S1 O2 111.88(6) . .
O3 S1 O2 112.39(6) . .
O1 S1 C5 106.42(6) . .
O3 S1 C5 105.83(6) . .
O2 S1 C5 106.29(6) . .
O6 S2 O5 112.17(6) . .
O6 S2 O4 112.60(6) . .
O5 S2 O4 113.16(6) . .
O6 S2 C1 106.96(6) . .
O5 S2 C1 105.89(6) . .
O4 S2 C1 105.38(6) . .
C2 C1 S2 113.45(9) . .
C2 C1 H1A 108.9 . .
S2 C1 H1A 108.9 . .
C2 C1 H1B 108.9 . .
S2 C1 H1B 108.9 . .
H1A C1 H1B 107.7 . .
C3 C2 C4 118.92(12) . 2_656
C3 C2 C1 118.68(11) . .
C4 C2 C1 122.40(12) 2_656 .
C4 C3 C2 122.73(12) . .
C4 C3 H3 118.6 . .
C2 C3 H3 118.6 . .
C3 C4 C2 118.35(12) . 2_656
C3 C4 C5 118.77(12) . .
C2 C4 C5 122.87(12) 2_656 .
C4 C5 S1 112.61(9) . .
C4 C5 H5A 109.1 . .
S1 C5 H5A 109.1 . .
C4 C5 H5B 109.1 . .
S1 C5 H5B 109.1 . .
H5A C5 H5B 107.8 . .
C6 N1 H1C 120.0 . .
C6 N1 H1D 120.0 . .
H1C N1 H1D 120.0 . .
C6 N2 H2A 120.0 . .
C6 N2 H2B 120.0 . .
H2A N2 H2B 120.0 . .
C6 N3 H3A 120.0 . .
C6 N3 H3B 120.0 . .
H3A N3 H3B 120.0 . .
N3 C6 N2 120.32(13) . .
N3 C6 N1 119.76(13) . .
N2 C6 N1 119.87(13) . .
C7 N4 H4A 120.0 . .
C7 N4 H4B 120.0 . .
H4A N4 H4B 120.0 . .
C7 N5 H5C 120.0 . .
C7 N5 H5D 120.0 . .
H5C N5 H5D 120.0 . .
C7 N6 H6A 120.0 . .
C7 N6 H6B 120.0 . .
H6A N6 H6B 120.0 . .
N6 C7 N5 120.24(13) . .
N6 C7 N4 119.87(13) . .
N5 C7 N4 119.89(13) . .

loop_
_geom_bond_atom_site_label_1
_geom_bond_atom_site_label_2
_geom_bond_distance
_geom_bond_site_symmetry_2
S1 O1 1.4600(10) .
S1 O3 1.4606(10) .
S1 O2 1.4677(10) .
S1 C5 1.7905(14) .
S2 O6 1.4609(10) .
S2 O5 1.4631(10) .
S2 O4 1.4644(10) .
S2 C1 1.7909(14) .
C1 C2 1.5091(17) .
C1 H1A 0.9900 .
C1 H1B 0.9900 .
C2 C3 1.3957(18) .
C2 C4 1.4010(18) 2_656
C3 C4 1.3944(18) .
C3 H3 0.9500 .
C4 C2 1.4009(18) 2_656
C4 C5 1.5098(17) .
C5 H5A 0.9900 .
C5 H5B 0.9900 .
N1 C6 1.3460(17) .
N1 H1C 0.8800 .
N1 H1D 0.8800 .
N2 C6 1.3239(18) .
N2 H2A 0.8800 .
N2 H2B 0.8800 .
N3 C6 1.3237(18) .
N3 H3A 0.8800 .
N3 H3B 0.8800 .
N4 C7 1.3333(18) .
N4 H4A 0.8800 .
N4 H4B 0.8800 .
N5 C7 1.3305(18) .
N5 H5C 0.8800 .
N5 H5D 0.8800 .
N6 C7 1.3273(19) .
N6 H6A 0.8800 .
N6 H6B 0.8800 .
